data_4075400
loop_
_publ_author_name
'Bourgeois, Cheryl J.'
'Garratt, Shaun A.'
'Hughes, Russell P.'
'Larichev, Roman B.'
'Smith, Jeremy M.'
'Ward, Antony J.'
'Willemsen, Stefan'
'Zhang, Donghui'
'DiPasquale, Antonio G.'
'Zakharov, Lev N.'
'Rheingold, Arnold L.'

_publ_section_title
;
 Synthesis and Structural Characterization of
 (Perfluoroalkyl)fluoroiridium(III) and (Perfluoroalkyl)methyliridium(III)
 Compounds
;
_journal_issue 14
_journal_name_full Organometallics
_journal_page_first 3474
_journal_paper_doi 10.1021/om060267s
_journal_volume 25
_journal_year 2006
_chemical_formula_sum 'C15 H24 F6 Ir P'
_chemical_formula_weight 541.51
_chemical_name_systematic
; 

 ? 

;
_space_group_IT_number 14
_symmetry_cell_setting monoclinic
_symmetry_space_group_name_Hall '-P 2ybc'
_symmetry_space_group_name_H-M 'P 1 21/c 1'
_atom_sites_solution_hydrogens geom
_atom_sites_solution_primary direct
_atom_sites_solution_secondary difmap
_audit_creation_method SHELXL-97
_cell_angle_alpha 90.00
_cell_angle_beta 95.502(3)
_cell_angle_gamma 90.00
_cell_formula_units_Z 8
_cell_length_a 9.0365(19)
_cell_length_b 17.816(4)
_cell_length_c 22.964(5)
_cell_measurement_reflns_used 8554
_cell_measurement_temperature 218(2)
_cell_measurement_theta_max 28.17
_cell_measurement_theta_min 2.26
_cell_volume 3680.0(14)
_computing_cell_refinement 'Bruker SMART'
_computing_data_collection 'Bruker SMART'
_computing_data_reduction 'Bruker SAINT'
_computing_molecular_graphics 'Bruker SHELXTL'
_computing_publication_material 'Bruker SHELXTL'
_computing_structure_refinement 'SHELXL-97 (Sheldrick, 1997)'
_computing_structure_solution 'SHELXS-97 (Sheldrick, 1990)'
_diffrn_ambient_temperature 218(2)
_diffrn_measured_fraction_theta_full 0.886
_diffrn_measured_fraction_theta_max 0.886
_diffrn_measurement_device_type 'CCD area detector'
_diffrn_measurement_method 'phi and omega scans'
_diffrn_radiation_monochromator graphite
_diffrn_radiation_source 'fine-focus sealed tube'
_diffrn_radiation_type MoK\a
_diffrn_radiation_wavelength 0.71073
_diffrn_reflns_av_R_equivalents 0.0355
_diffrn_reflns_av_sigmaI/netI 0.0539
_diffrn_reflns_limit_h_max 12
_diffrn_reflns_limit_h_min -12
_diffrn_reflns_limit_k_max 23
_diffrn_reflns_limit_k_min -18
_diffrn_reflns_limit_l_max 28
_diffrn_reflns_limit_l_min -27
_diffrn_reflns_number 17326
_diffrn_reflns_theta_full 28.25
_diffrn_reflns_theta_max 28.25
_diffrn_reflns_theta_min 1.45
_exptl_absorpt_coefficient_mu 7.393
_exptl_absorpt_correction_T_max 0.5252
_exptl_absorpt_correction_T_min 0.2152
_exptl_absorpt_correction_type empirical
_exptl_absorpt_process_details sadabs
_exptl_crystal_colour yellow
_exptl_crystal_density_diffrn 1.955
_exptl_crystal_density_meas 0
_exptl_crystal_density_method 'not measured'
_exptl_crystal_description rod
_exptl_crystal_F_000 2080
_exptl_crystal_size_max 0.30
_exptl_crystal_size_mid 0.10
_exptl_crystal_size_min 0.10
_refine_diff_density_max 2.081
_refine_diff_density_min -1.509
_refine_diff_density_rms 0.161
_refine_ls_extinction_method none
_refine_ls_goodness_of_fit_ref 1.001
_refine_ls_hydrogen_treatment mixed
_refine_ls_matrix_type full
_refine_ls_number_parameters 415
_refine_ls_number_reflns 8058
_refine_ls_number_restraints 0
_refine_ls_restrained_S_all 1.001
_refine_ls_R_factor_all 0.0562
_refine_ls_R_factor_gt 0.0372
_refine_ls_shift/su_max 0.002
_refine_ls_shift/su_mean 0.000
_refine_ls_structure_factor_coef Fsqd
_refine_ls_weighting_details 'calc w=1/[\s^2^(Fo^2^)+(0.0500P)^2^+0.0000P] where P=(Fo^2^+2Fc^2^)/3'
_refine_ls_weighting_scheme calc
_refine_ls_wR_factor_gt 0.0865
_refine_ls_wR_factor_ref 0.0937
_reflns_number_gt 6168
_reflns_number_total 8058
_reflns_threshold_expression >2sigma(I)
_cod_data_source_file om060267ssi20060327_040228.cif
_cod_data_source_block rph328_compound_5b
_cod_depositor_comments
;
The following automatic conversions were performed:

'_symmetry_cell_setting' value 'Monoclinic' changed to 'monoclinic'
according to /home/saulius/struct/CIF-dictionaries/cif_core.dic
dictionary named 'cif_core.dic' version 2.4.1 from 2010-06-29.

Automatic conversion script
Id: cif_fix_values 1715 2011-07-08 13:25:40Z adriana 
;
_cod_original_cell_volume 3680.1(13)
_cod_original_sg_symbol_H-M P2(1)/c
_cod_database_code 4075400

loop_
_symmetry_equiv_pos_as_xyz
'x, y, z'
'-x, y+1/2, -z+1/2'
'-x, -y, -z'
'x, -y-1/2, z-1/2'

loop_
_atom_site_label
_atom_site_type_symbol
_atom_site_fract_x
_atom_site_fract_y
_atom_site_fract_z
_atom_site_U_iso_or_equiv
_atom_site_adp_type
_atom_site_occupancy
_atom_site_symmetry_multiplicity
_atom_site_calc_flag
_atom_site_refinement_flags
Ir1 Ir 0.12981(2) 0.044882(13) 0.234374(10) 0.02985(8) Uani 1 1 d .
Ir1' Ir 0.30663(2) 0.744848(14) 0.037383(10) 0.03321(8) Uani 1 1 d .
P1 P -0.01442(17) 0.09725(10) 0.15811(8) 0.0385(4) Uani 1 1 d .
P1' P 0.43732(18) 0.85192(10) 0.05866(8) 0.0387(4) Uani 1 1 d .
F1 F -0.1963(4) 0.0270(3) 0.24397(19) 0.0577(11) Uani 1 1 d .
F1' F 0.6286(4) 0.7269(3) 0.02197(19) 0.0622(12) Uani 1 1 d .
F2 F -0.0613(4) 0.0212(3) 0.32648(17) 0.0583(11) Uani 1 1 d .
F2' F 0.5075(5) 0.6223(3) 0.0204(2) 0.0733(14) Uani 1 1 d .
F3 F -0.1833(5) -0.1036(3) 0.3029(2) 0.0844(16) Uani 1 1 d .
F3' F 0.6006(6) 0.6476(3) -0.0780(2) 0.0998(19) Uani 1 1 d .
F4 F -0.1201(5) -0.1109(3) 0.2157(2) 0.0770(14) Uani 1 1 d .
F4' F 0.3626(6) 0.6658(3) -0.0877(2) 0.0895(17) Uani 1 1 d .
F5' F 0.5117(6) 0.7593(3) -0.0868(2) 0.0828(16) Uani 1 1 d .
F5 F 0.0453(5) -0.1184(2) 0.2888(2) 0.0718(13) Uani 1 1 d .
F6 F 0.1253(4) -0.0468(2) 0.17988(16) 0.0444(9) Uani 1 1 d .
F6' F 0.2551(4) 0.8021(3) -0.03982(16) 0.0569(11) Uani 1 1 d .
C1 C 0.3568(7) 0.0196(4) 0.2756(3) 0.0397(15) Uani 1 1 d .
C1' C 0.0823(6) 0.6910(4) 0.0342(3) 0.0396(15) Uani 1 1 d .
C2' C 0.0917(6) 0.7528(3) 0.0739(3) 0.0375(15) Uani 1 1 d .
C2 C 0.3649(6) 0.0791(4) 0.2331(3) 0.0389(15) Uani 1 1 d .
C3 C 0.2830(6) 0.1403(3) 0.2520(3) 0.0365(14) Uani 1 1 d .
C3' C 0.2037(6) 0.7368(3) 0.1198(3) 0.0353(14) Uani 1 1 d .
C4 C 0.2184(6) 0.1180(4) 0.3037(3) 0.0398(15) Uani 1 1 d .
C4' C 0.2705(6) 0.6669(4) 0.1063(3) 0.0406(15) Uani 1 1 d .
C5 C 0.2718(7) 0.0443(3) 0.3193(3) 0.0370(14) Uani 1 1 d .
C5' C 0.1902(7) 0.6369(4) 0.0550(3) 0.0395(15) Uani 1 1 d .
C6' C -0.0227(8) 0.6834(5) -0.0195(3) 0.058(2) Uani 1 1 d .
H6'A H -0.1118 0.6576 -0.0099 0.087 Uiso 1 1 calc R
H6'B H 0.0241 0.6549 -0.0486 0.087 Uiso 1 1 calc R
H6'C H -0.0490 0.7329 -0.0348 0.087 Uiso 1 1 calc R
C6 C 0.4332(9) -0.0558(4) 0.2731(4) 0.059(2) Uani 1 1 d .
H6A H 0.5313 -0.0530 0.2942 0.088 Uiso 1 1 calc R
H6B H 0.4423 -0.0690 0.2326 0.088 Uiso 1 1 calc R
H6C H 0.3749 -0.0937 0.2909 0.088 Uiso 1 1 calc R
C7' C -0.0144(7) 0.8194(4) 0.0716(3) 0.0495(18) Uani 1 1 d .
H7'A H -0.1015 0.8063 0.0910 0.074 Uiso 1 1 calc R
H7'B H -0.0443 0.8322 0.0311 0.074 Uiso 1 1 calc R
H7'C H 0.0351 0.8621 0.0911 0.074 Uiso 1 1 calc R
C7 C 0.4602(7) 0.0781(5) 0.1830(3) 0.061(2) Uani 1 1 d .
H7A H 0.5586 0.0967 0.1962 0.092 Uiso 1 1 calc R
H7B H 0.4159 0.1098 0.1517 0.092 Uiso 1 1 calc R
H7C H 0.4678 0.0271 0.1688 0.092 Uiso 1 1 calc R
C8' C 0.2346(7) 0.7791(4) 0.1760(3) 0.0467(17) Uani 1 1 d .
H8'A H 0.1696 0.7610 0.2042 0.070 Uiso 1 1 calc R
H8'B H 0.2169 0.8321 0.1690 0.070 Uiso 1 1 calc R
H8'C H 0.3374 0.7714 0.1912 0.070 Uiso 1 1 calc R
C8 C 0.2803(9) 0.2182(4) 0.2274(3) 0.061(2) Uani 1 1 d .
H8A H 0.3661 0.2459 0.2446 0.091 Uiso 1 1 calc R
H8B H 0.1901 0.2434 0.2363 0.091 Uiso 1 1 calc R
H8C H 0.2829 0.2157 0.1853 0.091 Uiso 1 1 calc R
C9' C 0.3839(8) 0.6246(4) 0.1462(3) 0.0531(19) Uani 1 1 d .
H9'A H 0.3334 0.5938 0.1730 0.080 Uiso 1 1 calc R
H9'B H 0.4487 0.6600 0.1683 0.080 Uiso 1 1 calc R
H9'C H 0.4426 0.5927 0.1230 0.080 Uiso 1 1 calc R
C9 C 0.1399(8) 0.1692(4) 0.3434(3) 0.057(2) Uani 1 1 d .
H9A H 0.2129 0.1943 0.3704 0.086 Uiso 1 1 calc R
H9B H 0.0738 0.1397 0.3652 0.086 Uiso 1 1 calc R
H9C H 0.0827 0.2063 0.3200 0.086 Uiso 1 1 calc R
C10 C 0.2534(8) 0.0047(5) 0.3762(3) 0.061(2) Uani 1 1 d .
H10A H 0.3369 0.0167 0.4044 0.091 Uiso 1 1 calc R
H10B H 0.2497 -0.0490 0.3697 0.091 Uiso 1 1 calc R
H10C H 0.1618 0.0211 0.3911 0.091 Uiso 1 1 calc R
C10' C 0.2059(9) 0.5602(4) 0.0302(4) 0.065(2) Uani 1 1 d .
H10D H 0.1383 0.5261 0.0473 0.097 Uiso 1 1 calc R
H10E H 0.3073 0.5429 0.0391 0.097 Uiso 1 1 calc R
H10F H 0.1822 0.5619 -0.0119 0.097 Uiso 1 1 calc R
C11 C 0.0930(9) 0.1268(5) 0.0999(3) 0.065(2) Uani 1 1 d .
H11A H 0.0273 0.1486 0.0686 0.097 Uiso 1 1 calc R
H11B H 0.1437 0.0838 0.0852 0.097 Uiso 1 1 calc R
H11C H 0.1657 0.1639 0.1148 0.097 Uiso 1 1 calc R
C11' C 0.3151(7) 0.9304(4) 0.0684(3) 0.0491(17) Uani 1 1 d .
H11D H 0.3739 0.9752 0.0775 0.074 Uiso 1 1 calc R
H11E H 0.2552 0.9197 0.1003 0.074 Uiso 1 1 calc R
H11F H 0.2505 0.9384 0.0327 0.074 Uiso 1 1 calc R
C12 C -0.1230(8) 0.1786(4) 0.1733(3) 0.056(2) Uani 1 1 d .
H12A H -0.1789 0.1955 0.1375 0.084 Uiso 1 1 calc R
H12B H -0.0573 0.2185 0.1887 0.084 Uiso 1 1 calc R
H12C H -0.1912 0.1657 0.2019 0.084 Uiso 1 1 calc R
C12' C 0.5445(8) 0.8886(4) 0.0030(3) 0.058(2) Uani 1 1 d .
H12D H 0.5951 0.9341 0.0172 0.087 Uiso 1 1 calc R
H12E H 0.4789 0.9000 -0.0318 0.087 Uiso 1 1 calc R
H12F H 0.6174 0.8517 -0.0063 0.087 Uiso 1 1 calc R
C13' C 0.5687(8) 0.8518(4) 0.1231(3) 0.057(2) Uani 1 1 d .
H13A H 0.6171 0.9004 0.1272 0.085 Uiso 1 1 calc R
H13B H 0.6428 0.8132 0.1194 0.085 Uiso 1 1 calc R
H13C H 0.5168 0.8418 0.1574 0.085 Uiso 1 1 calc R
C13 C -0.1459(8) 0.0347(4) 0.1174(3) 0.055(2) Uani 1 1 d .
H13D H -0.2013 0.0624 0.0861 0.083 Uiso 1 1 calc R
H13E H -0.2141 0.0143 0.1434 0.083 Uiso 1 1 calc R
H13F H -0.0922 -0.0061 0.1008 0.083 Uiso 1 1 calc R
C14 C -0.0567(6) 0.0008(4) 0.2679(3) 0.0402(15) Uani 1 1 d .
C14' C 0.4885(8) 0.6973(5) 0.0033(3) 0.0541(19) Uani 1 1 d .
C15 C -0.0768(9) -0.0826(5) 0.2690(4) 0.056(2) Uani 1 1 d .
C15' C 0.4905(9) 0.6933(6) -0.0625(4) 0.067(2) Uani 1 1 d .

loop_
_atom_site_aniso_label
_atom_site_aniso_U_11
_atom_site_aniso_U_22
_atom_site_aniso_U_33
_atom_site_aniso_U_23
_atom_site_aniso_U_13
_atom_site_aniso_U_12
Ir1 0.02897(12) 0.03181(14) 0.02893(15) -0.00045(10) 0.00360(8) 0.00043(9)
Ir1' 0.03341(13) 0.03640(15) 0.03070(16) 0.00010(10) 0.00756(9) -0.00381(10)
P1 0.0392(9) 0.0402(10) 0.0351(10) 0.0006(7) -0.0019(7) 0.0028(7)
P1' 0.0407(8) 0.0398(10) 0.0372(10) 0.0014(8) 0.0113(7) -0.0065(7)
F1 0.0325(19) 0.077(3) 0.064(3) 0.008(2) 0.0070(18) -0.0017(19)
F1' 0.037(2) 0.082(3) 0.069(3) -0.012(2) 0.0090(19) -0.004(2)
F2 0.054(2) 0.082(3) 0.042(3) -0.010(2) 0.0191(18) -0.009(2)
F2' 0.068(3) 0.055(3) 0.102(4) 0.011(3) 0.036(3) 0.014(2)
F3 0.073(3) 0.083(4) 0.104(4) 0.006(3) 0.044(3) -0.027(3)
F3' 0.095(4) 0.108(5) 0.103(4) -0.044(4) 0.044(3) 0.012(3)
F4 0.077(3) 0.066(3) 0.088(4) -0.019(3) 0.007(3) -0.026(3)
F4' 0.099(4) 0.095(4) 0.075(4) -0.042(3) 0.006(3) -0.022(3)
F5' 0.099(4) 0.097(4) 0.055(3) 0.004(3) 0.026(3) -0.026(3)
F5 0.073(3) 0.047(3) 0.098(4) 0.023(3) 0.020(3) 0.006(2)
F6 0.046(2) 0.041(2) 0.047(2) -0.0138(17) 0.0076(16) 0.0004(17)
F6' 0.054(2) 0.075(3) 0.041(3) 0.017(2) 0.0000(18) -0.007(2)
C1 0.041(3) 0.041(4) 0.036(4) -0.008(3) -0.003(3) 0.003(3)
C1' 0.035(3) 0.049(4) 0.035(4) 0.007(3) 0.006(3) -0.007(3)
C2' 0.029(3) 0.042(4) 0.042(4) 0.003(3) 0.006(3) -0.006(3)
C2 0.035(3) 0.040(4) 0.042(4) -0.006(3) 0.004(3) -0.006(3)
C3 0.040(3) 0.033(3) 0.035(4) -0.002(3) -0.003(3) -0.004(3)
C3' 0.033(3) 0.037(4) 0.036(4) 0.002(3) 0.010(2) -0.007(3)
C4 0.037(3) 0.047(4) 0.036(4) -0.007(3) 0.004(3) -0.003(3)
C4' 0.033(3) 0.046(4) 0.044(4) 0.017(3) 0.007(3) -0.003(3)
C5 0.039(3) 0.035(4) 0.036(4) 0.001(3) -0.003(3) 0.000(3)
C5' 0.039(3) 0.038(4) 0.042(4) -0.001(3) 0.008(3) -0.009(3)
C6' 0.044(4) 0.071(5) 0.058(5) 0.004(4) -0.002(3) -0.015(4)
C6 0.058(4) 0.040(4) 0.077(6) -0.010(4) -0.008(4) 0.010(3)
C7' 0.036(3) 0.055(5) 0.058(5) 0.011(4) 0.009(3) 0.007(3)
C7 0.040(4) 0.093(7) 0.054(5) -0.008(4) 0.014(3) -0.011(4)
C8' 0.053(4) 0.056(5) 0.032(4) -0.003(3) 0.009(3) -0.008(3)
C8 0.075(5) 0.037(4) 0.069(6) 0.011(4) -0.005(4) -0.018(4)
C9' 0.052(4) 0.051(5) 0.055(5) 0.016(4) 0.001(3) 0.008(3)
C9 0.054(4) 0.058(5) 0.060(5) -0.030(4) 0.009(3) 0.005(4)
C10 0.058(5) 0.076(6) 0.046(5) 0.017(4) -0.008(3) -0.009(4)
C10' 0.071(5) 0.049(5) 0.078(6) -0.012(4) 0.026(4) -0.015(4)
C11 0.073(5) 0.077(6) 0.044(5) 0.014(4) 0.004(4) -0.004(5)
C11' 0.058(4) 0.036(4) 0.056(5) -0.001(3) 0.018(3) -0.005(3)
C12 0.054(4) 0.059(5) 0.051(5) -0.006(4) -0.010(3) 0.018(4)
C12' 0.069(5) 0.049(5) 0.062(5) 0.003(4) 0.032(4) -0.017(4)
C13' 0.051(4) 0.064(5) 0.054(5) -0.011(4) 0.000(3) -0.009(4)
C13 0.057(4) 0.060(5) 0.045(5) -0.010(4) -0.014(3) -0.006(4)
C14 0.029(3) 0.053(4) 0.039(4) -0.001(3) 0.004(3) 0.003(3)
C14' 0.050(4) 0.059(5) 0.056(5) 0.007(4) 0.016(3) -0.012(4)
C15 0.060(5) 0.053(5) 0.057(5) -0.005(4) 0.018(4) -0.015(4)
C15' 0.063(5) 0.084(7) 0.057(6) -0.026(5) 0.025(4) -0.010(5)

loop_
_atom_type_symbol
_atom_type_description
_atom_type_scat_dispersion_real
_atom_type_scat_dispersion_imag
_atom_type_scat_source
C C 0.0033 0.0016 'International Tables Vol C Tables 4.2.6.8 and 6.1.1.4'
H H 0.0000 0.0000 'International Tables Vol C Tables 4.2.6.8 and 6.1.1.4'
F F 0.0171 0.0103 'International Tables Vol C Tables 4.2.6.8 and 6.1.1.4'
P P 0.1023 0.0942 'International Tables Vol C Tables 4.2.6.8 and 6.1.1.4'
Ir Ir -1.4442 7.9887 'International Tables Vol C Tables 4.2.6.8 and 6.1.1.4'

loop_
_geom_angle_atom_site_label_1
_geom_angle_atom_site_label_2
_geom_angle_atom_site_label_3
_geom_angle
F6 Ir1 C14 87.5(2)
F6 Ir1 C4 156.3(2)
C14 Ir1 C4 102.3(2)
F6 Ir1 C3 134.42(19)
C14 Ir1 C3 137.9(3)
C4 Ir1 C3 38.3(2)
F6 Ir1 C2 99.98(19)
C14 Ir1 C2 157.7(3)
C4 Ir1 C2 63.5(2)
C3 Ir1 C2 37.2(2)
F6 Ir1 C1 93.56(19)
C14 Ir1 C1 121.0(2)
C4 Ir1 C1 62.9(2)
C3 Ir1 C1 62.6(2)
C2 Ir1 C1 38.1(2)
F6 Ir1 C5 120.35(19)
C14 Ir1 C5 95.4(2)
C4 Ir1 C5 38.1(2)
C3 Ir1 C5 62.9(2)
C2 Ir1 C5 62.7(2)
C1 Ir1 C5 36.5(2)
F6 Ir1 P1 83.16(12)
C14 Ir1 P1 90.85(18)
C4 Ir1 P1 117.76(19)
C3 Ir1 P1 97.37(17)
C2 Ir1 P1 110.83(18)
C1 Ir1 P1 147.87(18)
C5 Ir1 P1 155.85(16)
F6' Ir1' C14' 89.9(2)
F6' Ir1' C4' 156.1(2)
C14' Ir1' C4' 101.3(3)
F6' Ir1' C2' 99.3(2)
C14' Ir1' C2' 159.5(3)
C4' Ir1' C2' 63.8(2)
F6' Ir1' C3' 134.1(2)
C14' Ir1' C3' 135.9(3)
C4' Ir1' C3' 38.4(2)
C2' Ir1' C3' 37.7(2)
F6' Ir1' C1' 93.1(2)
C14' Ir1' C1' 124.2(3)
C4' Ir1' C1' 63.1(2)
C2' Ir1' C1' 37.6(2)
C3' Ir1' C1' 62.8(2)
F6' Ir1' C5' 120.5(2)
C14' Ir1' C5' 96.9(3)
C4' Ir1' C5' 37.7(2)
C2' Ir1' C5' 62.6(2)
C3' Ir1' C5' 62.8(2)
C1' Ir1' C5' 36.9(2)
F6' Ir1' P1' 80.76(13)
C14' Ir1' P1' 90.6(2)
C4' Ir1' P1' 119.72(19)
C2' Ir1' P1' 108.93(17)
C3' Ir1' P1' 97.12(16)
C1' Ir1' P1' 144.86(18)
C5' Ir1' P1' 157.26(17)
C11 P1 C12 104.5(4)
C11 P1 C13 99.7(4)
C12 P1 C13 104.6(3)
C11 P1 Ir1 112.3(3)
C12 P1 Ir1 117.5(2)
C13 P1 Ir1 116.2(3)
C12' P1' C13' 103.1(4)
C12' P1' C11' 100.6(3)
C13' P1' C11' 105.1(4)
C12' P1' Ir1' 117.2(3)
C13' P1' Ir1' 117.6(3)
C11' P1' Ir1' 111.4(2)
C5 C1 C2 108.8(6)
C5 C1 C6 126.4(6)
C2 C1 C6 124.8(6)
C5 C1 Ir1 72.1(4)
C2 C1 Ir1 70.6(3)
C6 C1 Ir1 124.7(5)
C5' C1' C2' 108.0(6)
C5' C1' C6' 125.5(7)
C2' C1' C6' 126.4(6)
C5' C1' Ir1' 71.9(3)
C2' C1' Ir1' 69.5(3)
C6' C1' Ir1' 124.8(4)
C3' C2' C1' 108.3(6)
C3' C2' C7' 125.8(6)
C1' C2' C7' 125.4(6)
C3' C2' Ir1' 71.1(3)
C1' C2' Ir1' 72.9(3)
C7' C2' Ir1' 128.0(4)
C3 C2 C1 107.2(6)
C3 C2 C7 127.0(6)
C1 C2 C7 125.3(6)
C3 C2 Ir1 71.1(3)
C1 C2 Ir1 71.3(3)
C7 C2 Ir1 129.0(5)
C2 C3 C4 108.0(6)
C2 C3 C8 126.2(6)
C4 C3 C8 125.4(6)
C2 C3 Ir1 71.7(3)
C4 C3 Ir1 68.8(3)
C8 C3 Ir1 131.1(5)
C2' C3' C4' 107.4(6)
C2' C3' C8' 126.9(6)
C4' C3' C8' 125.2(6)
C2' C3' Ir1' 71.1(4)
C4' C3' Ir1' 69.3(3)
C8' C3' Ir1' 130.7(4)
C3 C4 C5 108.0(5)
C3 C4 C9 125.8(6)
C5 C4 C9 124.6(6)
C3 C4 Ir1 72.9(4)
C5 C4 Ir1 73.9(4)
C9 C4 Ir1 130.4(4)
C5' C4' C3' 108.2(5)
C5' C4' C9' 125.2(6)
C3' C4' C9' 125.4(6)
C5' C4' Ir1' 74.7(4)
C3' C4' Ir1' 72.2(4)
C9' C4' Ir1' 128.8(4)
C1 C5 C4 107.8(6)
C1 C5 C10 126.2(6)
C4 C5 C10 125.6(6)
C1 C5 Ir1 71.5(4)
C4 C5 Ir1 68.0(3)
C10 C5 Ir1 131.2(5)
C1' C5' C4' 107.7(6)
C1' C5' C10' 125.3(6)
C4' C5' C10' 126.8(7)
C1' C5' Ir1' 71.2(4)
C4' C5' Ir1' 67.6(3)
C10' C5' Ir1' 130.6(5)
F2 C14 F1 100.4(5)
F2 C14 C15 103.1(5)
F1 C14 C15 103.3(5)
F2 C14 Ir1 111.1(4)
F1 C14 Ir1 117.4(4)
C15 C14 Ir1 119.1(5)
F2' C14' F1' 101.0(6)
F2' C14' C15' 102.8(7)
F1' C14' C15' 103.1(6)
F2' C14' Ir1' 111.4(4)
F1' C14' Ir1' 117.2(5)
C15' C14' Ir1' 118.9(6)
F5 C15 F4 107.1(7)
F5 C15 F3 106.6(7)
F4 C15 F3 105.1(6)
F5 C15 C14 112.8(6)
F4 C15 C14 112.4(7)
F3 C15 C14 112.3(6)
F5' C15' F4' 107.3(8)
F5' C15' F3' 106.4(7)
F4' C15' F3' 106.9(7)
F5' C15' C14' 113.3(7)
F4' C15' C14' 110.9(6)
F3' C15' C14' 111.7(8)

loop_
_geom_bond_atom_site_label_1
_geom_bond_atom_site_label_2
_geom_bond_distance
Ir1 F6 2.055(3)
Ir1 C14 2.072(6)
Ir1 C4 2.152(6)
Ir1 C3 2.206(6)
Ir1 C2 2.213(6)
Ir1 C1 2.222(6)
Ir1 C5 2.230(6)
Ir1 P1 2.2801(17)
Ir1' F6' 2.060(4)
Ir1' C14' 2.069(7)
Ir1' C4' 2.154(6)
Ir1' C2' 2.193(6)
Ir1' C3' 2.193(6)
Ir1' C1' 2.238(6)
Ir1' C5' 2.247(6)
Ir1' P1' 2.2719(18)
P1 C11 1.803(7)
P1 C12 1.803(7)
P1 C13 1.821(7)
P1' C12' 1.799(6)
P1' C13' 1.807(7)
P1' C11' 1.809(7)
F1 C14 1.407(7)
F1' C14' 1.401(8)
F2 C14 1.398(7)
F2' C14' 1.399(9)
F3 C15 1.348(8)
F3' C15' 1.359(9)
F4 C15 1.346(8)
F4' C15' 1.336(9)
F5' C15' 1.324(10)
F5 C15 1.318(9)
C1 C5 1.393(9)
C1 C2 1.448(9)
C1 C6 1.513(9)
C1' C5' 1.421(9)
C1' C2' 1.428(9)
C1' C6' 1.487(8)
C2' C3' 1.419(8)
C2' C7' 1.523(9)
C2 C3 1.411(9)
C2 C7 1.501(9)
C3 C4 1.429(9)
C3 C8 1.498(9)
C3' C4' 1.432(9)
C3' C8' 1.496(8)
C4 C5 1.432(9)
C4 C9 1.512(9)
C4' C5' 1.425(9)
C4' C9' 1.510(8)
C5 C10 1.508(9)
C5' C10' 1.493(9)
C14 C15 1.498(10)
C14' C15' 1.513(11)
